data_7151559
loop_
_publ_author_name
'Ley, Steven V.'
'Cleator, Ed'
'Hewitt, Peter R.'

_publ_section_title
;
 A rapid stereocontrolled synthesis of the
 3a-hydroxy-pyrrolo[2,3-b]indole skeleton, a building block for
 10b-hydroxy-pyrazino[1?,2?:1,5]pyrrolo[2,3-b]indole-1,4-diones
;
_journal_issue 20
_journal_name_full 'Organic &amp;  Biomolecular Chemistry'
_journal_page_first 3492
_journal_paper_doi 10.1039/b308288a
_journal_volume 1
_journal_year 2003
_chemical_formula_moiety 'C17 H22 N2 O5,C H Cl3'
_chemical_formula_sum 'C18 H23 Cl3 N2 O5'
_chemical_formula_weight 453.73
_chemical_name_systematic
;
?
;
_space_group_IT_number 4
_symmetry_cell_setting monoclinic
_symmetry_space_group_name_Hall 'P 2yb'
_symmetry_space_group_name_H-M 'P 1 21 1'
_atom_sites_solution_hydrogens geom
_atom_sites_solution_primary direct
_atom_sites_solution_secondary difmap
_audit_creation_method SHELXL-97
_cell_angle_alpha 90.00
_cell_angle_beta 108.081(2)
_cell_angle_gamma 90.00
_cell_formula_units_Z 2
_cell_length_a 12.2184(6)
_cell_length_b 6.3844(3)
_cell_length_c 14.8429(9)
_cell_measurement_reflns_used 5923
_cell_measurement_temperature 180(2)
_cell_measurement_theta_max 25.03
_cell_measurement_theta_min 1.00
_cell_volume 1100.68(10)
_computing_cell_refinement 'HKL Scalepack (Otwinowski & Minor 1997)'
_computing_data_collection 'Collect (Nonius B.V. 1998)'
_computing_data_reduction
;
HKL Denzo and Scalepack (Otwinowski & Minor 1997)
;
_computing_publication_material 'SHELXL-97 (Sheldrick 1997)'
_computing_structure_refinement 'SHELXL-97 (Sheldrick 1997)'
_computing_structure_solution 'SIR-92 (Altomare et al. 1994)'
_diffrn_ambient_temperature 180(2)
_diffrn_measured_fraction_theta_full 0.987
_diffrn_measured_fraction_theta_max 0.987
_diffrn_measurement_device_type 'Nonius Kappa CCD'
_diffrn_measurement_method 'Thin slice \w and \f scans'
_diffrn_radiation_source 'fine-focus sealed tube'
_diffrn_radiation_type MoK\a
_diffrn_radiation_wavelength 0.71073
_diffrn_reflns_av_R_equivalents 0.0389
_diffrn_reflns_av_sigmaI/netI 0.0628
_diffrn_reflns_limit_h_max 13
_diffrn_reflns_limit_h_min -14
_diffrn_reflns_limit_k_max 6
_diffrn_reflns_limit_k_min -7
_diffrn_reflns_limit_l_max 17
_diffrn_reflns_limit_l_min -15
_diffrn_reflns_number 5544
_diffrn_reflns_theta_full 25.03
_diffrn_reflns_theta_max 25.03
_diffrn_reflns_theta_min 4.11
_diffrn_standards_number 0
_exptl_absorpt_coefficient_mu 0.446
_exptl_absorpt_correction_T_max 0.994
_exptl_absorpt_correction_T_min 0.940
_exptl_absorpt_correction_type multi-scan
_exptl_absorpt_process_details
;
multi-scan from symmetry-related measurements
Sortav (Blessing 1995)
;
_exptl_crystal_density_diffrn 1.369
_exptl_crystal_density_method 'not measured'
_exptl_crystal_F_000 472
_exptl_crystal_size_max 0.46
_exptl_crystal_size_mid 0.12
_exptl_crystal_size_min 0.10
_refine_diff_density_max 0.443
_refine_diff_density_min -0.531
_refine_diff_density_rms 0.076
_refine_ls_abs_structure_details 'Flack H D (1983), Acta Cryst. A39, 876-881'
_refine_ls_abs_structure_Flack 0.04(13)
_refine_ls_extinction_method none
_refine_ls_goodness_of_fit_ref 1.090
_refine_ls_hydrogen_treatment mixed
_refine_ls_matrix_type full
_refine_ls_number_parameters 263
_refine_ls_number_reflns 3372
_refine_ls_number_restraints 1
_refine_ls_restrained_S_all 1.090
_refine_ls_R_factor_all 0.0705
_refine_ls_R_factor_gt 0.0577
_refine_ls_shift/su_max 0.011
_refine_ls_shift/su_mean 0.001
_refine_ls_structure_factor_coef Fsqd
_refine_ls_weighting_details 'calc w=1/[\s^2^(Fo^2^)+(0.1046P)^2^+0.5374P] where P=(Fo^2^+2Fc^2^)/3'
_refine_ls_weighting_scheme calc
_refine_ls_wR_factor_gt 0.1560
_refine_ls_wR_factor_ref 0.1757
_reflns_number_gt 2908
_reflns_number_total 3372
_reflns_threshold_expression >2sigma(I)
_cod_data_source_file b308288a.txt
_cod_data_source_block sl0251
_cod_depositor_comments
;
The following automatic conversions were performed:
'_symmetry_cell_setting' value 'Monoclinic' changed to 'monoclinic'
according to '/home/saulius/struct/CIF-dictionaries/cif_core.dic'
dictionary named 'cif_core.dic' version 2.4.1 from 2010-06-29.

Automatic conversion script
Id: cif_fix_enum 1527 2010-12-29 10:47:43Z saulius 
;
_cod_original_sg_symbol_H-M P2(1)
_cod_database_code 7151559

loop_
_symmetry_equiv_pos_as_xyz
'x, y, z'
'-x, y+1/2, -z'

loop_
_atom_site_label
_atom_site_type_symbol
_atom_site_fract_x
_atom_site_fract_y
_atom_site_fract_z
_atom_site_U_iso_or_equiv
_atom_site_adp_type
_atom_site_occupancy
_atom_site_symmetry_multiplicity
_atom_site_calc_flag
_atom_site_refinement_flags
_atom_site_disorder_assembly
_atom_site_disorder_group
O1 O 0.7119(3) -0.1063(7) 0.7178(2) 0.0524(9) Uani 1 1 d . . .
O2 O 0.5540(2) -0.1772(5) 0.76121(19) 0.0360(7) Uani 1 1 d . . .
O3 O 0.5843(2) 0.4478(4) 0.95152(19) 0.0256(6) Uani 1 1 d . . .
H3 H 0.530(4) 0.423(8) 0.985(3) 0.031 Uiso 1 1 d . . .
O4 O 0.6590(3) -0.3128(6) 1.1472(2) 0.0472(9) Uani 1 1 d . . .
O5 O 0.8155(3) -0.1253(6) 1.2162(2) 0.0473(9) Uani 1 1 d . . .
N1 N 0.6856(3) 0.0408(5) 0.8491(2) 0.0268(7) Uani 1 1 d . . .
N2 N 0.6145(3) -0.0864(5) 0.9790(2) 0.0224(7) Uani 1 1 d . . .
H2 H 0.614(4) -0.199(9) 0.960(3) 0.027 Uiso 1 1 d . . .
C1 C 0.3852(6) -0.3619(13) 0.6941(4) 0.078(2) Uani 1 1 d . . .
H1A H 0.3445 -0.2317 0.6981 0.117 Uiso 1 1 calc R . .
H1B H 0.3991 -0.4410 0.7532 0.117 Uiso 1 1 calc R . .
H1C H 0.3382 -0.4462 0.6409 0.117 Uiso 1 1 calc R . .
C2 C 0.5720(6) -0.5085(10) 0.6834(4) 0.0673(16) Uani 1 1 d . . .
H2B H 0.6429 -0.4727 0.6692 0.101 Uiso 1 1 calc R . .
H2C H 0.5279 -0.6105 0.6369 0.101 Uiso 1 1 calc R . .
H2D H 0.5915 -0.5690 0.7471 0.101 Uiso 1 1 calc R . .
C3 C 0.4997(4) -0.3105(8) 0.6787(3) 0.0404(11) Uani 1 1 d . . .
C4 C 0.4806(5) -0.1886(10) 0.5875(3) 0.0593(15) Uani 1 1 d . . .
H4A H 0.4423 -0.0558 0.5916 0.089 Uiso 1 1 calc R . .
H4B H 0.4323 -0.2708 0.5342 0.089 Uiso 1 1 calc R . .
H4C H 0.5550 -0.1605 0.5778 0.089 Uiso 1 1 calc R . .
C5 C 0.6544(3) -0.0847(7) 0.7703(3) 0.0332(9) Uani 1 1 d . . .
C6 C 0.7746(3) 0.1906(7) 0.8691(3) 0.0281(8) Uani 1 1 d . . .
C7 C 0.8638(4) 0.2150(8) 0.8302(3) 0.0391(10) Uani 1 1 d . . .
H7 H 0.8728 0.1197 0.7839 0.047 Uiso 1 1 calc R . .
C8 C 0.9391(4) 0.3805(9) 0.8604(3) 0.0455(12) Uani 1 1 d . . .
H8 H 0.9995 0.3998 0.8335 0.055 Uiso 1 1 calc R . .
C9 C 0.9286(4) 0.5185(8) 0.9289(4) 0.0430(11) Uani 1 1 d . . .
H9 H 0.9812 0.6316 0.9482 0.052 Uiso 1 1 calc R . .
C10 C 0.8408(3) 0.4924(7) 0.9697(3) 0.0353(10) Uani 1 1 d . . .
H10 H 0.8342 0.5848 1.0180 0.042 Uiso 1 1 calc R . .
C11 C 0.7638(3) 0.3295(6) 0.9386(3) 0.0256(8) Uani 1 1 d . . .
C12 C 0.6598(3) 0.2751(6) 0.9694(3) 0.0237(8) Uani 1 1 d . . .
C13 C 0.6960(3) 0.1966(6) 1.0726(3) 0.0259(8) Uani 1 1 d . . .
H13A H 0.7675 0.2657 1.1117 0.031 Uiso 1 1 calc R . .
H13B H 0.6344 0.2198 1.1019 0.031 Uiso 1 1 calc R . .
C14 C 0.7152(3) -0.0378(6) 1.0601(3) 0.0249(8) Uani 1 1 d . . .
H14 H 0.7864 -0.0562 1.0413 0.030 Uiso 1 1 calc R . .
C15 C 0.6091(3) 0.0767(6) 0.9097(2) 0.0220(8) Uani 1 1 d . . .
H15 H 0.5278 0.1017 0.8695 0.026 Uiso 1 1 calc R . .
C16 C 0.7231(3) -0.1737(6) 1.1440(3) 0.0281(9) Uani 1 1 d . . .
C17 C 0.8355(5) -0.2537(11) 1.3012(4) 0.0583(14) Uani 1 1 d . . .
H17A H 0.8994 -0.1947 1.3524 0.087 Uiso 1 1 calc R . .
H17B H 0.8547 -0.3969 1.2878 0.087 Uiso 1 1 calc R . .
H17C H 0.7658 -0.2556 1.3206 0.087 Uiso 1 1 calc R . .
C18 C 0.8709(4) -0.2182(9) 0.6055(4) 0.0501(13) Uani 1 1 d . . .
H18 H 0.8232 -0.1997 0.6488 0.060 Uiso 1 1 calc R . .
Cl1 Cl 0.8104(2) -0.4205(4) 0.52797(15) 0.1123(9) Uani 1 1 d . . .
Cl2 Cl 1.01086(17) -0.2747(4) 0.67552(18) 0.1063(8) Uani 1 1 d . . .
Cl3 Cl 0.8683(2) 0.0138(4) 0.54692(16) 0.1200(9) Uani 1 1 d . . .

loop_
_atom_site_aniso_label
_atom_site_aniso_U_11
_atom_site_aniso_U_22
_atom_site_aniso_U_33
_atom_site_aniso_U_23
_atom_site_aniso_U_13
_atom_site_aniso_U_12
O1 0.0463(17) 0.072(3) 0.0488(18) -0.0276(19) 0.0291(15) -0.0140(19)
O2 0.0374(15) 0.0402(19) 0.0331(15) -0.0113(13) 0.0149(12) -0.0128(13)
O3 0.0258(13) 0.0160(14) 0.0391(14) 0.0026(11) 0.0161(11) 0.0021(10)
O4 0.0449(18) 0.047(2) 0.0450(18) 0.0121(16) 0.0075(14) -0.0179(17)
O5 0.0340(15) 0.058(2) 0.0402(17) 0.0186(16) -0.0020(13) -0.0070(16)
N1 0.0271(16) 0.0282(19) 0.0293(16) -0.0068(14) 0.0146(13) -0.0009(14)
N2 0.0228(15) 0.0137(16) 0.0326(17) -0.0039(14) 0.0116(13) -0.0023(13)
C1 0.076(4) 0.108(6) 0.058(3) -0.033(3) 0.032(3) -0.060(4)
C2 0.105(5) 0.038(3) 0.050(3) -0.013(3) 0.011(3) 0.001(3)
C3 0.056(3) 0.038(3) 0.027(2) -0.005(2) 0.0126(19) -0.013(2)
C4 0.069(3) 0.064(4) 0.037(3) 0.008(3) 0.005(2) -0.013(3)
C5 0.035(2) 0.031(2) 0.038(2) -0.0036(19) 0.0166(18) 0.0004(19)
C6 0.0224(17) 0.030(2) 0.0324(19) 0.0006(18) 0.0102(15) 0.0016(17)
C7 0.034(2) 0.047(3) 0.043(2) -0.005(2) 0.0229(19) -0.005(2)
C8 0.030(2) 0.056(3) 0.055(3) -0.002(2) 0.019(2) -0.008(2)
C9 0.032(2) 0.036(3) 0.065(3) 0.000(2) 0.021(2) -0.009(2)
C10 0.029(2) 0.028(2) 0.053(2) -0.004(2) 0.0181(19) -0.001(2)
C11 0.0212(17) 0.018(2) 0.041(2) 0.0054(17) 0.0149(16) 0.0017(15)
C12 0.0234(17) 0.0188(19) 0.0313(19) 0.0017(16) 0.0120(15) 0.0033(15)
C13 0.0285(18) 0.0185(19) 0.0309(19) -0.0010(17) 0.0093(15) 0.0013(16)
C14 0.0195(16) 0.020(2) 0.035(2) -0.0003(16) 0.0092(15) 0.0020(15)
C15 0.0182(16) 0.0216(19) 0.0278(18) -0.0035(16) 0.0092(14) 0.0016(15)
C16 0.0251(18) 0.026(2) 0.036(2) 0.0017(17) 0.0133(16) 0.0058(17)
C17 0.052(3) 0.065(4) 0.049(3) 0.022(3) 0.001(2) 0.000(3)
C18 0.049(3) 0.059(3) 0.050(3) -0.005(3) 0.027(2) 0.006(2)
Cl1 0.158(2) 0.0932(16) 0.0895(13) -0.0274(12) 0.0437(14) -0.0557(16)
Cl2 0.0765(11) 0.0847(15) 0.1352(18) 0.0335(14) 0.0002(11) 0.0090(11)
Cl3 0.150(2) 0.0649(14) 0.0990(14) 0.0199(11) -0.0294(13) -0.0018(13)

loop_
_atom_type_symbol
_atom_type_description
_atom_type_scat_dispersion_real
_atom_type_scat_dispersion_imag
_atom_type_scat_source
C C 0.0033 0.0016 'International Tables Vol C Tables 4.2.6.8 and 6.1.1.4'
H H 0.0000 0.0000 'International Tables Vol C Tables 4.2.6.8 and 6.1.1.4'
N N 0.0061 0.0033 'International Tables Vol C Tables 4.2.6.8 and 6.1.1.4'
O O 0.0106 0.0060 'International Tables Vol C Tables 4.2.6.8 and 6.1.1.4'
Cl Cl 0.1484 0.1585 'International Tables Vol C Tables 4.2.6.8 and 6.1.1.4'

loop_
_geom_angle_atom_site_label_1
_geom_angle_atom_site_label_2
_geom_angle_atom_site_label_3
_geom_angle
_geom_angle_site_symmetry_1
_geom_angle_site_symmetry_3
_geom_angle_publ_flag
C5 O2 C3 120.3(3) . . ?
C16 O5 C17 116.0(4) . . ?
C5 N1 C6 124.7(3) . . ?
C5 N1 C15 122.7(3) . . ?
C6 N1 C15 110.7(3) . . ?
C15 N2 C14 105.8(3) . . ?
O2 C3 C4 110.6(4) . . ?
O2 C3 C1 101.4(4) . . ?
C4 C3 C1 110.5(5) . . ?
O2 C3 C2 109.6(4) . . ?
C4 C3 C2 113.0(4) . . ?
C1 C3 C2 111.0(5) . . ?
O1 C5 O2 126.0(4) . . ?
O1 C5 N1 123.6(4) . . ?
O2 C5 N1 110.4(3) . . ?
C7 C6 C11 120.0(4) . . ?
C7 C6 N1 129.9(4) . . ?
C11 C6 N1 110.0(3) . . ?
C8 C7 C6 118.7(4) . . ?
C9 C8 C7 121.5(4) . . ?
C8 C9 C10 120.2(4) . . ?
C11 C10 C9 118.7(4) . . ?
C10 C11 C6 120.9(3) . . ?
C10 C11 C12 128.2(4) . . ?
C6 C11 C12 110.9(3) . . ?
O3 C12 C11 108.9(3) . . ?
O3 C12 C13 114.3(3) . . ?
C11 C12 C13 111.4(3) . . ?
O3 C12 C15 114.0(3) . . ?
C11 C12 C15 103.7(3) . . ?
C13 C12 C15 104.0(3) . . ?
C14 C13 C12 101.8(3) . . ?
N2 C14 C16 112.5(3) . . ?
N2 C14 C13 100.7(3) . . ?
C16 C14 C13 115.9(3) . . ?
N2 C15 N1 114.5(3) . . ?
N2 C15 C12 104.9(3) . . ?
N1 C15 C12 104.7(3) . . ?
O4 C16 O5 123.0(4) . . ?
O4 C16 C14 126.2(4) . . ?
O5 C16 C14 110.8(3) . . ?
Cl3 C18 Cl1 111.7(3) . . ?
Cl3 C18 Cl2 110.0(3) . . ?
Cl1 C18 Cl2 112.3(3) . . ?

loop_
_geom_bond_atom_site_label_1
_geom_bond_atom_site_label_2
_geom_bond_distance
_geom_bond_site_symmetry_2
_geom_bond_publ_flag
O1 C5 1.207(5) . ?
O2 C5 1.330(5) . ?
O2 C3 1.469(5) . ?
O3 C12 1.409(5) . ?
O4 C16 1.195(5) . ?
O5 C16 1.329(5) . ?
O5 C17 1.461(6) . ?
N1 C5 1.371(5) . ?
N1 C6 1.409(5) . ?
N1 C15 1.502(4) . ?
N2 C15 1.451(5) . ?
N2 C14 1.464(5) . ?
C1 C3 1.522(7) . ?
C2 C3 1.531(8) . ?
C3 C4 1.515(7) . ?
C6 C7 1.391(5) . ?
C6 C11 1.399(6) . ?
C7 C8 1.381(7) . ?
C8 C9 1.380(7) . ?
C9 C10 1.396(6) . ?
C10 C11 1.383(6) . ?
C11 C12 1.517(5) . ?
C12 C13 1.541(5) . ?
C12 C15 1.560(5) . ?
C13 C14 1.535(6) . ?
C14 C16 1.497(6) . ?
C18 Cl3 1.713(6) . ?
C18 Cl1 1.734(6) . ?
C18 Cl2 1.741(5) . ?

loop_
_cod_related_entry_id
_cod_related_entry_database
_cod_related_entry_code
1 ChemSpider 21189025
